data_4315681
loop_
_publ_author_name
'Deborha Bacciu'
'Chun-Hsing Chen'
'Panida Surawatanawong'
'Bruce M. Foxman'
'Oleg V. Ozerov'

_publ_section_title
;
 High-Spin Manganese(II) Complexes of an Amido/Bis(Phosphine) PNP Ligand
;
_journal_name_full 'Inorganic Chemistry'
_journal_page_first 5328
_journal_page_last 5334
_journal_paper_doi 10.1021/ic1004424
_journal_volume 49
_journal_year 2010
_chemical_absolute_configuration ad
_chemical_formula_moiety 'C42 H60 Mn1 N3 O1 P2'
_chemical_formula_sum 'C42 H60 Mn N3 O P2'
_chemical_formula_weight 739.83
_space_group_IT_number 4
_symmetry_cell_setting monoclinic
_symmetry_space_group_name_Hall 'P 2yb'
_symmetry_space_group_name_H-M 'P 1 21 1'
_atom_sites_solution_hydrogens geom
_atom_sites_solution_primary direct
_audit_creation_date 08-01-16
_audit_creation_method CRYSTALS_ver_12.85
_cell_angle_alpha 90
_cell_angle_beta 106.783(3)
_cell_angle_gamma 90
_cell_formula_units_Z 2
_cell_length_a 9.8681(6)
_cell_length_b 18.7002(10)
_cell_length_c 11.1568(6)
_cell_measurement_reflns_used 9890
_cell_measurement_temperature 120
_cell_measurement_theta_max 30
_cell_measurement_theta_min 2
_cell_volume 1971.13(19)
_computing_cell_refinement 'Apex2 (Bruker AXS, 2006)'
_computing_data_collection 'Apex2 (Bruker AXS, 2006)'
_computing_data_reduction 'Apex2 (Bruker AXS, 2006)'
_computing_molecular_graphics 'CAMERON (Watkin et al., 1996)'
_computing_publication_material 'CRYSTALS (Betteridge et al., 2003)'
_computing_structure_refinement 'CRYSTALS (Betteridge et al., 2003)'
_computing_structure_solution 'SIR92 (Altomare et al., 1994)'
_diffrn_ambient_temperature 120
_diffrn_measured_fraction_theta_full 0.999
_diffrn_measured_fraction_theta_max 0.999
_diffrn_measurement_device 'Bruker Kappa Apex2'
_diffrn_measurement_device_type Area
_diffrn_measurement_method '\f & \w scans'
_diffrn_radiation_monochromator graphite
_diffrn_radiation_type 'Mo K\a'
_diffrn_radiation_wavelength 0.71073
_diffrn_reflns_av_R_equivalents 0.035
_diffrn_reflns_limit_h_max 13
_diffrn_reflns_limit_h_min -13
_diffrn_reflns_limit_k_max 24
_diffrn_reflns_limit_k_min -26
_diffrn_reflns_limit_l_max 15
_diffrn_reflns_limit_l_min -15
_diffrn_reflns_number 42851
_diffrn_reflns_theta_full 30.208
_diffrn_reflns_theta_max 30.208
_diffrn_reflns_theta_min 1.907
_diffrn_standards_number 0
_exptl_absorpt_coefficient_mu 0.452
_exptl_absorpt_correction_T_max 0.98
_exptl_absorpt_correction_T_min 0.88
_exptl_absorpt_correction_type multi-scan
_exptl_absorpt_process_details 'Apex2 (Bruker AXS, 2006)'
_exptl_crystal_colour blue
_exptl_crystal_density_diffrn 1.246
_exptl_crystal_density_method 'not measured'
_exptl_crystal_description plate
_exptl_crystal_F_000 792
_exptl_crystal_size_max 0.36
_exptl_crystal_size_mid 0.29
_exptl_crystal_size_min 0.05
_refine_diff_density_max 1.15
_refine_diff_density_min -0.86
_refine_ls_abs_structure_details 'Flack (1983), 5096 Friedel-pairs'
_refine_ls_abs_structure_Flack 0.006(10)
_refine_ls_extinction_method None
_refine_ls_goodness_of_fit_ref 1.0297
_refine_ls_hydrogen_treatment constr
_refine_ls_matrix_type full
_refine_ls_number_parameters 443
_refine_ls_number_reflns 11107
_refine_ls_number_restraints 15
_refine_ls_R_factor_all 0.0379
_refine_ls_R_factor_gt 0.0333
_refine_ls_shift/su_max 0.007815
_refine_ls_structure_factor_coef Fsqd
_refine_ls_weighting_details
;
 Method= Modified Sheldrick 
 w=1/[\s^2^(F^2^) + ( 0.06P)^2^ + 0.16P] 
 ,where P=(max(Fo^2^,0) + 2Fc^2^)/3 
;
_refine_ls_weighting_scheme calc
_refine_ls_wR_factor_all 0.0910
_refine_ls_wR_factor_gt 0.0855
_refine_ls_wR_factor_ref 0.0910
_reflns_limit_h_max 13
_reflns_limit_h_min -13
_reflns_limit_k_max 24
_reflns_limit_k_min -26
_reflns_limit_l_max 15
_reflns_limit_l_min 0
_reflns_number_gt 9776
_reflns_number_total 11107
_reflns_threshold_expression I>2.0\s(I)
_oxford_diffrn_Wilson_B_factor 1.09
_oxford_diffrn_Wilson_scale 60.05
_oxford_refine_ls_r_factor_ref 0.0379
_oxford_refine_ls_scale 0.15420(5)
_oxford_reflns_number_all 11107
_oxford_reflns_threshold_expression_ref I>-10.0\s(I)
_oxford_structure_analysis_title 'OZ126_0m in P2(1)'
_cod_data_source_file ic1004424_si_002_4.cif
_cod_data_source_block 10
_cod_depositor_comments
;
The following automatic conversions were performed:

'_symmetry_cell_setting' value 'Monoclinic' changed to 'monoclinic'
according to the built-in table from CIF Core dictionary named
'cif_core.dic' version 2.4.1 from
2010-06-29.

'_exptl_absorpt_correction_type' value 'Multi-scan'
changed to 'multi-scan' according to the built-in table from CIF Core
dictionary named 'cif_core.dic' version 2.4.1 from 2010-06-29.

Automatic conversion script
Id: cif_fix_values 1646 2011-03-28 12:23:43Z adriana 
;
_cod_original_sg_symbol_H-M 'P 1 21 1 '
_cod_original_formula_sum 'C42 H60 Mn1 N3 O1 P2'
_cod_database_code 4315681

loop_
_symmetry_equiv_pos_as_xyz
x,y,z
-x,y+1/2,-z

loop_
_atom_site_label
_atom_site_type_symbol
_atom_site_fract_x
_atom_site_fract_y
_atom_site_fract_z
_atom_site_U_iso_or_equiv
_atom_site_occupancy
_atom_site_adp_type
_atom_site_refinement_flags_posn
_atom_site_refinement_flags_adp
_atom_site_refinement_flags_occupancy
_atom_site_disorder_assembly
_atom_site_disorder_group
_oxford_atom_site_special_shape
_atom_site_attached_hydrogens
Mn1 Mn -0.14286(2) -0.41307(3) -0.18016(2) 0.0106 1.0000 Uani . . . . . . .
P1 P -0.16883(5) -0.38563(4) -0.38642(4) 0.0133 1.0000 Uani . . . . . . .
P2 P -0.06822(5) -0.39765(4) 0.03258(4) 0.0138 1.0000 Uani . . . . . . .
O1 O 0.13168(14) -0.47956(8) -0.15609(14) 0.0210 1.0000 Uani . . . . . . .
N1 N -0.08035(16) -0.30583(9) -0.16579(14) 0.0128 1.0000 Uani . . . . . . .
N2 N -0.34810(15) -0.38320(9) -0.19287(14) 0.0140 1.0000 Uani . . . . . . .
N3 N -0.23675(16) -0.50633(9) -0.19070(14) 0.0137 1.0000 Uani . . . . . . .
C1 C -0.04001(18) -0.31407(10) -0.36668(16) 0.0133 1.0000 Uani . . . . . . .
C2 C 0.0283(2) -0.29309(11) -0.45441(17) 0.0181 1.0000 Uani . . . . . . .
C3 C 0.1256(2) -0.23712(11) -0.43087(17) 0.0181 1.0000 Uani . . . . . . .
C4 C 0.15149(19) -0.20209(11) -0.31579(18) 0.0182 1.0000 Uani . . . . . . .
C5 C 0.08429(18) -0.22196(10) -0.22693(17) 0.0155 1.0000 Uani . . . . . . .
C6 C -0.01384(18) -0.27856(10) -0.25036(16) 0.0132 1.0000 Uani . . . . . . .
C7 C 0.2055(2) -0.21708(13) -0.5228(2) 0.0280 1.0000 Uani . . . . . . .
C8 C -0.08943(18) -0.26524(10) -0.06381(16) 0.0140 1.0000 Uani . . . . . . .
C9 C -0.10947(19) -0.19091(10) -0.06513(17) 0.0157 1.0000 Uani . . . . . . .
C10 C -0.13366(19) -0.15604(11) 0.03775(17) 0.0162 1.0000 Uani . . . . . . .
C11 C -0.1371(2) -0.19282(11) 0.14500(17) 0.0168 1.0000 Uani . . . . . . .
C12 C -0.1156(2) -0.26630(11) 0.14715(17) 0.0168 1.0000 Uani . . . . . . .
C13 C -0.09342(18) -0.30237(10) 0.04565(16) 0.0146 1.0000 Uani . . . . . . .
C14 C -0.1673(2) -0.15431(12) 0.25414(19) 0.0236 1.0000 Uani . . . . . . .
C15 C -0.3342(2) -0.33891(12) -0.47548(18) 0.0207 1.0000 Uani . . . . . . .
C16 C -0.4678(2) -0.38521(17) -0.5039(2) 0.0364 1.0000 Uani . . . . . . .
C17 C -0.3266(2) -0.30073(14) -0.5937(2) 0.0298 1.0000 Uani . . . . . . .
C18 C -0.1302(2) -0.44855(12) -0.50104(18) 0.0219 1.0000 Uani . . . . . . .
C19 C 0.0225(3) -0.47464(14) -0.4631(2) 0.0328 1.0000 Uani . . . . . . .
C20 C -0.2312(3) -0.51236(14) -0.5216(3) 0.0408 1.0000 Uani . . . . . . .
C21 C -0.1508(2) -0.44032(12) 0.14348(18) 0.0221 1.0000 Uani . . . . . . .
C22 C -0.1234(3) -0.52127(13) 0.1487(2) 0.0334 1.0000 Uani . . . . . . .
C23 C -0.3096(2) -0.42493(13) 0.11257(19) 0.0270 1.0000 Uani . . . . . . .
C24 C 0.12438(19) -0.41007(14) 0.11278(17) 0.0229 1.0000 Uani . . . . . . .
C25 C 0.1659(2) -0.40407(18) 0.25553(19) 0.0388 1.0000 Uani . . . . . . .
C26 C 0.2131(2) -0.35652(14) 0.0610(2) 0.0286 1.0000 Uani . . . . . . .
C27 C -0.3997(2) -0.31549(11) -0.19968(18) 0.0176 1.0000 Uani . . . . . . .
C28 C -0.5408(2) -0.30074(12) -0.2140(2) 0.0245 1.0000 Uani . . . . . . .
C29 C -0.6357(2) -0.35704(13) -0.2225(2) 0.0267 1.0000 Uani . . . . . . .
C30 C -0.5853(2) -0.42587(12) -0.21596(19) 0.0233 1.0000 Uani . . . . . . .
C31 C -0.44186(19) -0.43764(11) -0.20241(17) 0.0173 1.0000 Uani . . . . . . .
C32 C -0.3779(2) -0.50774(11) -0.19654(17) 0.0171 1.0000 Uani . . . . . . .
C33 C -0.4507(2) -0.57233(13) -0.1940(2) 0.0266 1.0000 Uani . . . . . . .
C34 C -0.3821(2) -0.63646(13) -0.1865(2) 0.0296 1.0000 Uani . . . . . . .
C35 C -0.2387(2) -0.63591(12) -0.1827(2) 0.0247 1.0000 Uani . . . . . . .
C36 C -0.1732(2) -0.57163(11) -0.18585(17) 0.0175 1.0000 Uani . . . . . . .
C37 C -0.7322(4) -0.6210(2) -0.5770(3) 0.0562 1.0000 Uani . . . . . . .
C38 C -0.5809(4) -0.6183(2) -0.5676(3) 0.0648 1.0000 Uani D U . . . . .
C39 C -0.5510(3) -0.62849(14) -0.6861(2) 0.0316 1.0000 Uani D U . . . . .
C40 C -0.5911(3) -0.57278(18) -0.7742(3) 0.0537 1.0000 Uani D U . . . . .
C41 C -0.5315(4) -0.5896(2) -0.8832(3) 0.0588 1.0000 Uani . . . . . . .
C42 C 0.02265(18) -0.45085(10) -0.16911(16) 0.0142 1.0000 Uani . . . . . . .
H21 H 0.0108 -0.3172 -0.5326 0.0218 1.0000 Uiso R . . . . . .
H41 H 0.2163 -0.1633 -0.2978 0.0222 1.0000 Uiso R . . . . . .
H51 H 0.1049 -0.1998 -0.1514 0.0200 1.0000 Uiso R . . . . . .
H71 H 0.2877 -0.1892 -0.4896 0.0479 1.0000 Uiso R . . . . . .
H72 H 0.1486 -0.1876 -0.5888 0.0472 1.0000 Uiso R . . . . . .
H73 H 0.2318 -0.2580 -0.5621 0.0476 1.0000 Uiso R . . . . . .
H91 H -0.1113 -0.1643 -0.1350 0.0191 1.0000 Uiso R . . . . . .
H101 H -0.1522 -0.1062 0.0322 0.0189 1.0000 Uiso R . . . . . .
H121 H -0.1144 -0.2908 0.2202 0.0203 1.0000 Uiso R . . . . . .
H141 H -0.2584 -0.1701 0.2641 0.0389 1.0000 Uiso R . . . . . .
H142 H -0.0946 -0.1629 0.3304 0.0386 1.0000 Uiso R . . . . . .
H143 H -0.1694 -0.1038 0.2464 0.0381 1.0000 Uiso R . . . . . .
H151 H -0.3453 -0.3024 -0.4157 0.0246 1.0000 Uiso R . . . . . .
H161 H -0.5504 -0.3548 -0.5135 0.0515 1.0000 Uiso R . . . . . .
H162 H -0.4768 -0.4117 -0.5803 0.0511 1.0000 Uiso R . . . . . .
H163 H -0.4599 -0.4174 -0.4361 0.0514 1.0000 Uiso R . . . . . .
H171 H -0.3184 -0.3343 -0.6543 0.0458 1.0000 Uiso R . . . . . .
H172 H -0.4062 -0.2727 -0.6260 0.0435 1.0000 Uiso R . . . . . .
H173 H -0.2456 -0.2710 -0.5705 0.0446 1.0000 Uiso R . . . . . .
H181 H -0.1452 -0.4225 -0.5793 0.0284 1.0000 Uiso R . . . . . .
H191 H 0.0413 -0.5035 -0.5304 0.0502 1.0000 Uiso R . . . . . .
H192 H 0.0400 -0.5034 -0.3913 0.0493 1.0000 Uiso R . . . . . .
H193 H 0.0890 -0.4362 -0.4415 0.0508 1.0000 Uiso R . . . . . .
H201 H -0.2249 -0.5346 -0.4433 0.0666 1.0000 Uiso R . . . . . .
H202 H -0.2054 -0.5475 -0.5751 0.0672 1.0000 Uiso R . . . . . .
H203 H -0.3260 -0.4966 -0.5581 0.0669 1.0000 Uiso R . . . . . .
H211 H -0.1028 -0.4181 0.2254 0.0264 1.0000 Uiso R . . . . . .
H221 H -0.1586 -0.5401 0.2149 0.0539 1.0000 Uiso R . . . . . .
H222 H -0.1744 -0.5428 0.0741 0.0535 1.0000 Uiso R . . . . . .
H223 H -0.0221 -0.5310 0.1678 0.0544 1.0000 Uiso R . . . . . .
H231 H -0.3309 -0.3751 0.0974 0.0433 1.0000 Uiso R . . . . . .
H232 H -0.3586 -0.4519 0.0395 0.0452 1.0000 Uiso R . . . . . .
H233 H -0.3414 -0.4390 0.1843 0.0440 1.0000 Uiso R . . . . . .
H241 H 0.1496 -0.4582 0.0939 0.0264 1.0000 Uiso R . . . . . .
H251 H 0.1139 -0.4359 0.2940 0.0571 1.0000 Uiso R . . . . . .
H252 H 0.2650 -0.4143 0.2902 0.0557 1.0000 Uiso R . . . . . .
H253 H 0.1498 -0.3558 0.2758 0.0549 1.0000 Uiso R . . . . . .
H261 H 0.2023 -0.3098 0.0899 0.0394 1.0000 Uiso R . . . . . .
H262 H 0.1896 -0.3558 -0.0302 0.0409 1.0000 Uiso R . . . . . .
H263 H 0.3106 -0.3698 0.0902 0.0425 1.0000 Uiso R . . . . . .
H271 H -0.3319 -0.2783 -0.1911 0.0227 1.0000 Uiso R . . . . . .
H281 H -0.5674 -0.2546 -0.2180 0.0306 1.0000 Uiso R . . . . . .
H291 H -0.7310 -0.3477 -0.2351 0.0325 1.0000 Uiso R . . . . . .
H301 H -0.6472 -0.4659 -0.2214 0.0277 1.0000 Uiso R . . . . . .
H331 H -0.5445 -0.5719 -0.1963 0.0330 1.0000 Uiso R . . . . . .
H341 H -0.4315 -0.6783 -0.1839 0.0365 1.0000 Uiso R . . . . . .
H351 H -0.1899 -0.6776 -0.1765 0.0306 1.0000 Uiso R . . . . . .
H361 H -0.0807 -0.5723 -0.1869 0.0228 1.0000 Uiso R . . . . . .
H371 H -0.7682 -0.6702 -0.6029 0.0870 1.0000 Uiso R . . . . . .
H372 H -0.7497 -0.6076 -0.4981 0.0868 1.0000 Uiso R . . . . . .
H373 H -0.7797 -0.5881 -0.6400 0.0678 1.0000 Uiso R . . . . . .
H381 H -0.5465 -0.5689 -0.5358 0.0771 1.0000 Uiso R . . . . . .
H382 H -0.5373 -0.6585 -0.5085 0.0773 1.0000 Uiso R . . . . . .
H391 H -0.5992 -0.6704 -0.7236 0.0391 1.0000 Uiso R . . . . . .
H392 H -0.4518 -0.6353 -0.6692 0.0391 1.0000 Uiso R . . . . . .
H401 H -0.6914 -0.5695 -0.8031 0.0620 1.0000 Uiso R . . . . . .
H402 H -0.5532 -0.5288 -0.7366 0.0620 1.0000 Uiso R . . . . . .
H411 H -0.5714 -0.6363 -0.9235 0.0842 1.0000 Uiso R . . . . . .
H412 H -0.5572 -0.5507 -0.9471 0.0841 1.0000 Uiso R . . . . . .
H413 H -0.4272 -0.5932 -0.8535 0.0828 1.0000 Uiso R . . . . . .

loop_
_atom_site_aniso_label
_atom_site_aniso_U_11
_atom_site_aniso_U_22
_atom_site_aniso_U_33
_atom_site_aniso_U_23
_atom_site_aniso_U_13
_atom_site_aniso_U_12
Mn1 0.01124(10) 0.01025(12) 0.01075(11) -0.00010(10) 0.00382(8) -0.00057(9)
P1 0.01603(19) 0.0132(2) 0.01105(18) -0.00102(16) 0.00444(15) -0.00208(17)
P2 0.01735(19) 0.0124(2) 0.01158(19) 0.00041(15) 0.00391(15) 0.00054(15)
O1 0.0172(6) 0.0206(7) 0.0279(7) -0.0010(6) 0.0107(5) 0.0020(5)
N1 0.0162(7) 0.0097(7) 0.0138(7) -0.0004(5) 0.0065(5) -0.0023(5)
N2 0.0148(7) 0.0134(7) 0.0146(7) -0.0015(6) 0.0052(5) 0.0000(6)
N3 0.0150(7) 0.0139(7) 0.0131(6) -0.0006(6) 0.0054(5) -0.0005(6)
C1 0.0153(8) 0.0097(8) 0.0149(8) 0.0004(6) 0.0044(6) 0.0000(6)
C2 0.0208(9) 0.0206(10) 0.0142(8) 0.0031(7) 0.0069(7) -0.0010(7)
C3 0.0200(9) 0.0192(9) 0.0182(8) 0.0047(7) 0.0103(7) 0.0004(7)
C4 0.0168(8) 0.0136(9) 0.0255(9) 0.0006(7) 0.0081(7) 0.0006(7)
C5 0.0154(8) 0.0142(8) 0.0179(8) -0.0018(7) 0.0064(6) -0.0003(6)
C6 0.0130(8) 0.0128(8) 0.0137(8) 0.0009(6) 0.0038(6) 0.0028(6)
C7 0.0345(11) 0.0283(12) 0.0291(11) 0.0009(9) 0.0217(9) -0.0078(9)
C8 0.0133(8) 0.0156(9) 0.0127(8) -0.0026(6) 0.0032(6) -0.0018(6)
C9 0.0191(8) 0.0140(9) 0.0142(8) -0.0001(6) 0.0053(6) 0.0005(6)
C10 0.0187(8) 0.0120(8) 0.0175(8) -0.0035(7) 0.0045(7) 0.0008(6)
C11 0.0182(8) 0.0152(9) 0.0179(8) -0.0046(7) 0.0069(7) -0.0011(7)
C12 0.0173(8) 0.0197(10) 0.0133(8) -0.0002(7) 0.0043(7) -0.0020(7)
C13 0.0154(8) 0.0122(8) 0.0155(8) -0.0012(6) 0.0032(6) -0.0003(6)
C14 0.0340(11) 0.0181(10) 0.0220(9) -0.0033(8) 0.0131(8) 0.0036(8)
C15 0.0184(9) 0.0248(10) 0.0166(9) 0.0017(7) 0.0015(7) -0.0010(7)
C16 0.0208(9) 0.0567(17) 0.0263(10) 0.0004(11) -0.0017(8) -0.0089(11)
C17 0.0309(11) 0.0372(13) 0.0199(10) 0.0092(9) 0.0051(8) 0.0069(9)
C18 0.0348(11) 0.0191(10) 0.0144(8) -0.0028(7) 0.0111(8) -0.0025(8)
C19 0.0479(14) 0.0269(12) 0.0266(11) -0.0023(9) 0.0157(10) 0.0121(10)
C20 0.0672(18) 0.0229(12) 0.0408(13) -0.0172(10) 0.0290(13) -0.0193(12)
C21 0.0348(11) 0.0179(9) 0.0149(8) 0.0013(7) 0.0096(8) -0.0037(8)
C22 0.0568(16) 0.0202(11) 0.0260(11) 0.0049(9) 0.0162(11) -0.0010(10)
C23 0.0337(10) 0.0290(13) 0.0224(9) -0.0022(8) 0.0149(8) -0.0093(9)
C24 0.0200(8) 0.0256(10) 0.0181(8) -0.0035(9) -0.0025(6) 0.0060(9)
C25 0.0307(10) 0.0584(18) 0.0187(9) -0.0047(11) -0.0066(8) 0.0072(12)
C26 0.0180(10) 0.0282(11) 0.0353(11) -0.0047(9) 0.0011(8) -0.0010(8)
C27 0.0151(8) 0.0162(9) 0.0211(9) -0.0024(7) 0.0048(7) 0.0024(7)
C28 0.0199(9) 0.0221(11) 0.0314(11) 0.0001(8) 0.0073(8) 0.0071(8)
C29 0.0123(9) 0.0359(12) 0.0329(11) 0.0021(9) 0.0084(8) 0.0028(8)
C30 0.0148(8) 0.0262(12) 0.0301(10) 0.0005(8) 0.0082(7) -0.0029(7)
C31 0.0166(8) 0.0191(9) 0.0175(8) -0.0015(7) 0.0069(6) -0.0020(7)
C32 0.0170(8) 0.0175(9) 0.0177(8) -0.0020(7) 0.0064(7) -0.0034(7)
C33 0.0204(9) 0.0242(11) 0.0364(11) -0.0032(9) 0.0103(8) -0.0092(8)
C34 0.0290(11) 0.0182(10) 0.0420(13) -0.0017(9) 0.0109(9) -0.0110(8)
C35 0.0302(11) 0.0144(9) 0.0316(11) -0.0022(8) 0.0120(8) -0.0016(8)
C36 0.0199(8) 0.0158(9) 0.0178(8) -0.0012(7) 0.0073(7) -0.0003(7)
C37 0.063(2) 0.055(2) 0.0531(18) 0.0066(16) 0.0204(15) 0.0034(16)
C38 0.061(2) 0.077(3) 0.0536(19) 0.0018(18) 0.0134(16) -0.0067(19)
C39 0.0304(11) 0.0366(13) 0.0297(11) 0.0015(10) 0.0117(9) 0.0012(10)
C40 0.0436(15) 0.0451(17) 0.064(2) -0.0126(15) 0.0014(14) -0.0103(14)
C41 0.0485(17) 0.072(2) 0.0522(18) 0.0075(17) 0.0080(14) -0.0195(16)
C42 0.0167(8) 0.0129(9) 0.0140(8) -0.0007(6) 0.0063(6) -0.0038(6)

loop_
_atom_type_symbol
_atom_type_scat_dispersion_real
_atom_type_scat_dispersion_imag
_atom_type_scat_Cromer_Mann_a1
_atom_type_scat_Cromer_Mann_b1
_atom_type_scat_Cromer_Mann_a2
_atom_type_scat_Cromer_Mann_b2
_atom_type_scat_Cromer_Mann_a3
_atom_type_scat_Cromer_Mann_b3
_atom_type_scat_Cromer_Mann_a4
_atom_type_scat_Cromer_Mann_b4
_atom_type_scat_Cromer_Mann_c
_atom_type_scat_source
C 0.0033 0.0016 2.3100 20.8439 1.0200 10.2075 1.5886 0.5687 0.8650 51.6512 0.2156 'International Tables Vol C 4.2.6.8 and 6.1.1.4'
H 0.0000 0.0000 0.4930 10.5109 0.3229 26.1257 0.1402 3.1424 0.0408 57.7998 0.0030 'International Tables Vol C 4.2.6.8 and 6.1.1.4'
N 0.0061 0.0033 12.2126 0.0057 3.1322 9.8933 2.0125 28.9975 1.1663 0.5826 -11.5290 'International Tables Vol C 4.2.6.8 and 6.1.1.4'
O 0.0106 0.0060 3.0485 13.2771 2.2868 5.7011 1.5463 0.3239 0.8670 32.9089 0.2508 'International Tables Vol C 4.2.6.8 and 6.1.1.4'
P 0.1023 0.0942 6.4345 1.9067 4.1791 27.1570 1.7800 0.5260 1.4908 68.1645 1.1149 'International Tables Vol C 4.2.6.8 and 6.1.1.4'
Mn 0.3368 0.7283 11.2819 5.3409 7.3573 0.3432 3.0193 17.8674 2.2441 83.7543 1.0896 'International Tables Vol C 4.2.6.8 and 6.1.1.4'

loop_
_geom_angle_atom_site_label_1
_geom_angle_site_symmetry_1
_geom_angle_atom_site_label_2
_geom_angle_site_symmetry_2
_geom_angle_atom_site_label_3
_geom_angle_site_symmetry_3
_geom_angle
_geom_angle_publ_flag
P1 . Mn1 . P2 . 156.71(2) yes
P1 . Mn1 . N1 . 78.92(4) yes
P2 . Mn1 . N1 . 78.48(4) yes
P1 . Mn1 . N2 . 92.71(4) yes
P2 . Mn1 . N2 . 93.01(4) yes
N1 . Mn1 . N2 . 90.43(6) yes
P1 . Mn1 . N3 . 102.95(5) yes
P2 . Mn1 . N3 . 100.31(4) yes
N1 . Mn1 . N3 . 168.76(6) yes
N2 . Mn1 . N3 . 78.44(6) yes
P1 . Mn1 . C42 . 89.58(6) yes
P2 . Mn1 . C42 . 87.91(6) yes
N1 . Mn1 . C42 . 97.65(7) yes
N2 . Mn1 . C42 . 171.89(8) yes
N3 . Mn1 . C42 . 93.46(7) yes
Mn1 . P1 . C1 . 99.87(6) yes
Mn1 . P1 . C15 . 117.75(7) yes
C1 . P1 . C15 . 101.17(9) yes
Mn1 . P1 . C18 . 124.22(7) yes
C1 . P1 . C18 . 105.96(9) yes
C15 . P1 . C18 . 104.59(9) yes
Mn1 . P2 . C13 . 101.34(6) yes
Mn1 . P2 . C21 . 124.56(7) yes
C13 . P2 . C21 . 105.88(9) yes
Mn1 . P2 . C24 . 117.33(6) yes
C13 . P2 . C24 . 103.20(10) yes
C21 . P2 . C24 . 102.13(9) yes
Mn1 . N1 . C6 . 119.06(11) yes
Mn1 . N1 . C8 . 119.91(12) yes
C6 . N1 . C8 . 120.55(15) yes
Mn1 . N2 . C27 . 126.86(13) yes
Mn1 . N2 . C31 . 115.76(13) yes
C27 . N2 . C31 . 117.27(16) yes
Mn1 . N3 . C32 . 118.29(13) yes
Mn1 . N3 . C36 . 126.04(12) yes
C32 . N3 . C36 . 115.57(16) yes
P1 . C1 . C2 . 125.83(14) yes
P1 . C1 . C6 . 113.18(13) yes
C2 . C1 . C6 . 120.98(17) yes
C1 . C2 . C3 . 121.68(17) yes
C1 . C2 . H21 . 120.9 no
C3 . C2 . H21 . 117.4 no
C2 . C3 . C4 . 117.29(17) yes
C2 . C3 . C7 . 121.67(18) yes
C4 . C3 . C7 . 120.98(18) yes
C3 . C4 . C5 . 122.04(18) yes
C3 . C4 . H41 . 119.0 no
C5 . C4 . H41 . 118.9 no
C4 . C5 . C6 . 120.79(17) yes
C4 . C5 . H51 . 120.9 no
C6 . C5 . H51 . 118.3 no
C1 . C6 . C5 . 117.22(16) yes
C1 . C6 . N1 . 116.95(16) yes
C5 . C6 . N1 . 125.69(16) yes
C3 . C7 . H71 . 115.3 no
C3 . C7 . H72 . 111.0 no
H71 . C7 . H72 . 103.3 no
C3 . C7 . H73 . 112.2 no
H71 . C7 . H73 . 107.8 no
H72 . C7 . H73 . 106.5 no
N1 . C8 . C9 . 125.00(16) yes
N1 . C8 . C13 . 117.52(17) yes
C9 . C8 . C13 . 117.14(16) yes
C8 . C9 . C10 . 120.65(17) yes
C8 . C9 . H91 . 120.8 no
C10 . C9 . H91 . 118.5 no
C9 . C10 . C11 . 121.90(18) yes
C9 . C10 . H101 . 118.7 no
C11 . C10 . H101 . 119.4 no
C10 . C11 . C12 . 117.56(17) yes
C10 . C11 . C14 . 121.06(18) yes
C12 . C11 . C14 . 121.36(17) yes
C11 . C12 . C13 . 121.72(17) yes
C11 . C12 . H121 . 117.7 no
C13 . C12 . H121 . 120.6 no
P2 . C13 . C8 . 112.01(13) yes
P2 . C13 . C12 . 126.97(15) yes
C8 . C13 . C12 . 121.03(17) yes
C11 . C14 . H141 . 110.3 no
C11 . C14 . H142 . 111.4 no
H141 . C14 . H142 . 109.0 no
C11 . C14 . H143 . 113.8 no
H141 . C14 . H143 . 108.2 no
H142 . C14 . H143 . 103.8 no
P1 . C15 . C16 . 114.46(16) yes
P1 . C15 . C17 . 115.32(15) yes
C16 . C15 . C17 . 109.91(17) yes
P1 . C15 . H151 . 102.5 no
C16 . C15 . H151 . 106.0 no
C17 . C15 . H151 . 107.8 no
C15 . C16 . H161 . 109.6 no
C15 . C16 . H162 . 109.0 no
H161 . C16 . H162 . 110.0 no
C15 . C16 . H163 . 108.9 no
H161 . C16 . H163 . 109.3 no
H162 . C16 . H163 . 110.1 no
C15 . C17 . H171 . 110.2 no
C15 . C17 . H172 . 110.7 no
H171 . C17 . H172 . 109.7 no
C15 . C17 . H173 . 106.7 no
H171 . C17 . H173 . 110.3 no
H172 . C17 . H173 . 109.2 no
P1 . C18 . C19 . 113.26(14) yes
P1 . C18 . C20 . 110.10(15) yes
C19 . C18 . C20 . 110.0(2) yes
P1 . C18 . H181 . 107.0 no
C19 . C18 . H181 . 106.9 no
C20 . C18 . H181 . 109.4 no
C18 . C19 . H191 . 110.7 no
C18 . C19 . H192 . 110.2 no
H191 . C19 . H192 . 108.0 no
C18 . C19 . H193 . 112.4 no
H191 . C19 . H193 . 109.7 no
H192 . C19 . H193 . 105.7 no
C18 . C20 . H201 . 109.7 no
C18 . C20 . H202 . 110.2 no
H201 . C20 . H202 . 108.0 no
C18 . C20 . H203 . 109.9 no
H201 . C20 . H203 . 108.8 no
H202 . C20 . H203 . 110.3 no
P2 . C21 . C22 . 110.13(15) yes
P2 . C21 . C23 . 112.86(14) yes
C22 . C21 . C23 . 110.58(19) yes
P2 . C21 . H211 . 104.5 no
C22 . C21 . H211 . 110.3 no
C23 . C21 . H211 . 108.3 no
C21 . C22 . H221 . 106.8 no
C21 . C22 . H222 . 110.3 no
H221 . C22 . H222 . 107.7 no
C21 . C22 . H223 . 110.4 no
H221 . C22 . H223 . 109.7 no
H222 . C22 . H223 . 111.7 no
C21 . C23 . H231 . 112.3 no
C21 . C23 . H232 . 108.9 no
H231 . C23 . H232 . 109.2 no
C21 . C23 . H233 . 108.4 no
H231 . C23 . H233 . 107.5 no
H232 . C23 . H233 . 110.6 no
P2 . C24 . C25 . 114.82(14) yes
P2 . C24 . C26 . 110.37(15) yes
C25 . C24 . C26 . 109.29(18) yes
P2 . C24 . H241 . 107.5 no
C25 . C24 . H241 . 106.5 no
C26 . C24 . H241 . 108.1 no
C24 . C25 . H251 . 113.6 no
C24 . C25 . H252 . 109.9 no
H251 . C25 . H252 . 108.0 no
C24 . C25 . H253 . 107.7 no
H251 . C25 . H253 . 109.4 no
H252 . C25 . H253 . 108.2 no
C24 . C26 . H261 . 109.8 no
C24 . C26 . H262 . 114.1 no
H261 . C26 . H262 . 109.0 no
C24 . C26 . H263 . 109.2 no
H261 . C26 . H263 . 108.9 no
H262 . C26 . H263 . 105.7 no
N2 . C27 . C28 . 122.74(19) yes
N2 . C27 . H271 . 115.7 no
C28 . C27 . H271 . 121.5 no
C27 . C28 . C29 . 119.5(2) yes
C27 . C28 . H281 . 117.8 no
C29 . C28 . H281 . 122.7 no
C28 . C29 . C30 . 118.54(18) yes
C28 . C29 . H291 . 120.1 no
C30 . C29 . H291 . 121.4 no
C29 . C30 . C31 . 119.56(18) yes
C29 . C30 . H301 . 120.9 no
C31 . C30 . H301 . 119.5 no
C30 . C31 . N2 . 122.42(18) yes
C30 . C31 . C32 . 124.22(18) yes
N2 . C31 . C32 . 113.35(16) yes
C31 . C32 . N3 . 114.02(17) yes
C31 . C32 . C33 . 123.93(18) yes
N3 . C32 . C33 . 122.04(19) yes
C32 . C33 . C34 . 120.40(19) yes
C32 . C33 . H331 . 120.5 no
C34 . C33 . H331 . 119.1 no
C33 . C34 . C35 . 118.2(2) yes
C33 . C34 . H341 . 119.1 no
C35 . C34 . H341 . 122.7 no
C34 . C35 . C36 . 119.0(2) yes
C34 . C35 . H351 . 120.2 no
C36 . C35 . H351 . 120.7 no
C35 . C36 . N3 . 124.76(18) yes
C35 . C36 . H361 . 117.8 no
N3 . C36 . H361 . 117.4 no
C38 . C37 . H371 . 108.9 no
C38 . C37 . H372 . 111.6 no
H371 . C37 . H372 . 110.9 no
C38 . C37 . H373 . 107.7 no
H371 . C37 . H373 . 108.9 no
H372 . C37 . H373 . 108.9 no
C37 . C38 . C39 . 113.7(3) yes
C37 . C38 . H381 . 106.8 no
C39 . C38 . H381 . 107.7 no
C37 . C38 . H382 . 104.6 no
C39 . C38 . H382 . 109.6 no
H381 . C38 . H382 . 114.5 no
C38 . C39 . C40 . 116.7(3) yes
C38 . C39 . H391 . 107.6 no
C40 . C39 . H391 . 107.4 no
C38 . C39 . H392 . 107.9 no
C40 . C39 . H392 . 107.6 no
H391 . C39 . H392 . 109.5 no
C39 . C40 . C41 . 107.9(3) yes
C39 . C40 . H401 . 109.8 no
C41 . C40 . H401 . 110.2 no
C39 . C40 . H402 . 109.7 no
C41 . C40 . H402 . 109.7 no
H401 . C40 . H402 . 109.5 no
C40 . C41 . H411 . 110.0 no
C40 . C41 . H412 . 109.9 no
H411 . C41 . H412 . 109.1 no
C40 . C41 . H413 . 110.5 no
H411 . C41 . H413 . 109.0 no
H412 . C41 . H413 . 108.3 no
O1 . C42 . Mn1 . 175.38(16) yes

loop_
_geom_bond_atom_site_label_1
_geom_bond_site_symmetry_1
_geom_bond_atom_site_label_2
_geom_bond_site_symmetry_2
_geom_bond_distance
_geom_bond_publ_flag
Mn1 . P1 . 2.2987(5) yes
Mn1 . P2 . 2.2912(5) yes
Mn1 . N1 . 2.0907(15) yes
Mn1 . N2 . 2.0660(15) yes
Mn1 . N3 . 1.9623(16) yes
Mn1 . C42 . 1.7508(18) yes
P1 . C1 . 1.8148(18) yes
P1 . C15 . 1.864(2) yes
P1 . C18 . 1.856(2) yes
P2 . C13 . 1.8107(19) yes
P2 . C21 . 1.848(2) yes
P2 . C24 . 1.8667(18) yes
O1 . C42 . 1.173(2) yes
N1 . C6 . 1.392(2) yes
N1 . C8 . 1.392(2) yes
N2 . C27 . 1.359(3) yes
N2 . C31 . 1.359(2) yes
N3 . C32 . 1.375(2) yes
N3 . C36 . 1.367(3) yes
C1 . C2 . 1.395(2) yes
C1 . C6 . 1.414(2) yes
C2 . C3 . 1.393(3) yes
C2 . H21 . 0.952 no
C3 . C4 . 1.398(3) yes
C3 . C7 . 1.510(3) yes
C4 . C5 . 1.393(3) yes
C4 . H41 . 0.949 no
C5 . C6 . 1.407(2) yes
C5 . H51 . 0.908 no
C7 . H71 . 0.946 no
C7 . H72 . 0.960 no
C7 . H73 . 0.954 no
C8 . C9 . 1.403(3) yes
C8 . C13 . 1.415(2) yes
C9 . C10 . 1.399(2) yes
C9 . H91 . 0.920 no
C10 . C11 . 1.389(3) yes
C10 . H101 . 0.948 no
C11 . C12 . 1.390(3) yes
C11 . C14 . 1.517(3) yes
C12 . C13 . 1.389(3) yes
C12 . H121 . 0.932 no
C14 . H141 . 0.982 no
C14 . H142 . 0.955 no
C14 . H143 . 0.948 no
C15 . C16 . 1.532(3) yes
C15 . C17 . 1.521(3) yes
C15 . H151 . 0.983 no
C16 . H161 . 0.974 no
C16 . H162 . 0.967 no
C16 . H163 . 0.952 no
C17 . H171 . 0.943 no
C17 . H172 . 0.926 no
C17 . H173 . 0.946 no
C18 . C19 . 1.523(3) yes
C18 . C20 . 1.529(3) yes
C18 . H181 . 0.973 no
C19 . H191 . 0.985 no
C19 . H192 . 0.938 no
C19 . H193 . 0.957 no
C20 . H201 . 0.954 no
C20 . H202 . 0.970 no
C20 . H203 . 0.953 no
C21 . C22 . 1.536(3) yes
C21 . C23 . 1.532(3) yes
C21 . H211 . 0.991 no
C22 . H221 . 0.969 no
C22 . H222 . 0.931 no
C22 . H223 . 0.977 no
C23 . H231 . 0.960 no
C23 . H232 . 0.961 no
C23 . H233 . 0.976 no
C24 . C25 . 1.530(3) yes
C24 . C26 . 1.547(3) yes
C24 . H241 . 0.973 no
C25 . H251 . 0.964 no
C25 . H252 . 0.961 no
C25 . H253 . 0.956 no
C26 . H261 . 0.948 no
C26 . H262 . 0.977 no
C26 . H263 . 0.955 no
C27 . C28 . 1.383(3) yes
C27 . H271 . 0.950 no
C28 . C29 . 1.394(3) yes
C28 . H281 . 0.899 no
C29 . C30 . 1.374(3) yes
C29 . H291 . 0.926 no
C30 . C31 . 1.397(3) yes
C30 . H301 . 0.957 no
C31 . C32 . 1.448(3) yes
C32 . C33 . 1.410(3) yes
C33 . C34 . 1.368(3) yes
C33 . H331 . 0.919 no
C34 . C35 . 1.403(3) yes
C34 . H341 . 0.927 no
C35 . C36 . 1.370(3) yes
C35 . H351 . 0.909 no
C36 . H361 . 0.916 no
C37 . C38 . 1.467(5) yes
C37 . H371 . 0.998 no
C37 . H372 . 0.977 no
C37 . H373 . 0.950 no
C38 . C39 . 1.448(4) yes
C38 . H381 . 1.011 no
C38 . H382 . 1.012 no
C39 . C40 . 1.408(4) yes
C39 . H391 . 0.950 no
C39 . H392 . 0.950 no
C40 . C41 . 1.530(5) yes
C40 . H401 . 0.950 no
C40 . H402 . 0.950 no
C41 . H411 . 1.009 no
C41 . H412 . 0.998 no
C41 . H413 . 0.988 no
